data_1526944
loop_
_publ_author_name
'Williams, D.'
'Pleune, B.'
'Kouvetakis, J.'
'Leinenweber, K.'

_publ_section_title
;
 Synthesis and structural properties of the binary framework C - N
 compounds of Be, Mg, Al and Tl
;
_journal_name_full 'Journal of Solid State Chemistry'
_journal_page_first 244
_journal_page_last 250
_journal_volume 159
_journal_year 2001
_chemical_formula_sum 'C2 Be N2'
_chemical_name_systematic 'Be (C N)2'
_space_group_IT_number 224
_symmetry_space_group_name_Hall '-P 4bc 2bc 3'
_symmetry_space_group_name_H-M 'P n -3 m :2'
_cell_angle_alpha 90
_cell_angle_beta 90
_cell_angle_gamma 90
_cell_formula_units_Z 2
_cell_length_a 5.339
_cell_length_b 5.339
_cell_length_c 5.339
_cell_volume 152.188
_citation_journal_id_ASTM JSSCBI
_cod_data_source_file Williams_JSSCBI_2001_1595.cif
_cod_data_source_block C2Be1N2
_cod_original_cell_volume 152.1878
_cod_original_formula_sum 'C2 Be1 N2'
_cod_database_code 1526944

loop_
_symmetry_equiv_pos_as_xyz
x,y,z
-y,x+1/2,z+1/2
-x+1/2,-y+1/2,z
y+1/2,-x,z+1/2
x,-y+1/2,-z+1/2
y+1/2,x+1/2,-z
-x+1/2,y,-z+1/2
-y,-x,-z
z,x,y
-x,z+1/2,y+1/2
-z+1/2,-x+1/2,y
x+1/2,-z,y+1/2
z,-x+1/2,-y+1/2
x+1/2,z+1/2,-y
-z+1/2,x,-y+1/2
-x,-z,-y
y,z,x
y,-z+1/2,-x+1/2
z+1/2,y+1/2,-x
-y+1/2,z,-x+1/2
-z,-y,-x
-y+1/2,-z+1/2,x
z+1/2,-y,x+1/2
-z,y+1/2,x+1/2
-x,-y,-z
y,-x-1/2,-z-1/2
x-1/2,y-1/2,-z
-y-1/2,x,-z-1/2
-x,y-1/2,z-1/2
-y-1/2,-x-1/2,z
x-1/2,-y,z-1/2
y,x,z
-z,-x,-y
x,-z-1/2,-y-1/2
z-1/2,x-1/2,-y
-x-1/2,z,-y-1/2
-z,x-1/2,y-1/2
-x-1/2,-z-1/2,y
z-1/2,-x,y-1/2
x,z,y
-y,-z,-x
-y,z-1/2,x-1/2
-z-1/2,-y-1/2,x
y-1/2,-z,x-1/2
z,y,x
y-1/2,z-1/2,-x
-z-1/2,y,-x-1/2
z,-y-1/2,-x-1/2

loop_
_atom_site_label
_atom_site_type_symbol
_atom_site_fract_x
_atom_site_fract_y
_atom_site_fract_z
_atom_site_occupancy
_atom_site_U_iso_or_equiv
Be1 Be+2 0.25 0.25 0.25 1 0.0
N1 N-3 0.4358 0.4358 0.4358 0.5 0.0
C1 C+2 0.4358 0.4358 0.4358 0.5 0.0
